data_1531080
loop_
_publ_author_name
'Antonov, V.E.'
'Dorner, B.'
'Grosse, G.'
'Fedotov, V.K.'
'Ivanov, A.S.'
'Kolesnikov, A.I.'
'Sikolenko, V.V.'
'Wagner, F.E.'

_publ_section_title
;
 Giant tunnelling effect of hydrogen and deuterium in alpha-manganese
;
_journal_name_full 'Journal of Alloys Compd.'
_journal_page_first 462
_journal_page_last 466
_journal_volume 330
_journal_year 2002
_chemical_formula_sum 'D0.035 H0.003 Mn'
_chemical_name_systematic 'Mn D0.035 H0.003'
_space_group_IT_number 217
_symmetry_space_group_name_Hall 'I -4 2 3'
_symmetry_space_group_name_H-M 'I -4 3 m'
_cell_angle_alpha 90
_cell_angle_beta 90
_cell_angle_gamma 90
_cell_formula_units_Z 58
_cell_length_a 8.9279
_cell_length_b 8.9279
_cell_length_c 8.9279
_cell_volume 711.620
_citation_journal_id_ASTM JALCEU
_cod_data_source_file Antonov_JALCEU_2002_371.cif
_cod_data_source_block H0.003D0.035Mn1
_cod_original_cell_volume 711.6198
_cod_original_formula_sum 'H0.003 D0.035 Mn1'
_cod_database_code 1531080

loop_
_symmetry_equiv_pos_as_xyz
x,y,z
y,-x,-z
-x,-y,z
-y,x,-z
x,-y,-z
-y,-x,z
-x,y,-z
y,x,z
z,x,y
x,-z,-y
-z,-x,y
-x,z,-y
z,-x,-y
-x,-z,y
-z,x,-y
x,z,y
y,z,x
y,-z,-x
-z,-y,x
-y,z,-x
z,y,x
-y,-z,x
-z,y,-x
z,-y,-x
x+1/2,y+1/2,z+1/2
y+1/2,-x+1/2,-z+1/2
-x+1/2,-y+1/2,z+1/2
-y+1/2,x+1/2,-z+1/2
x+1/2,-y+1/2,-z+1/2
-y+1/2,-x+1/2,z+1/2
-x+1/2,y+1/2,-z+1/2
y+1/2,x+1/2,z+1/2
z+1/2,x+1/2,y+1/2
x+1/2,-z+1/2,-y+1/2
-z+1/2,-x+1/2,y+1/2
-x+1/2,z+1/2,-y+1/2
z+1/2,-x+1/2,-y+1/2
-x+1/2,-z+1/2,y+1/2
-z+1/2,x+1/2,-y+1/2
x+1/2,z+1/2,y+1/2
y+1/2,z+1/2,x+1/2
y+1/2,-z+1/2,-x+1/2
-z+1/2,-y+1/2,x+1/2
-y+1/2,z+1/2,-x+1/2
z+1/2,y+1/2,x+1/2
-y+1/2,-z+1/2,x+1/2
-z+1/2,y+1/2,-x+1/2
z+1/2,-y+1/2,-x+1/2

loop_
_atom_site_label
_atom_site_type_symbol
_atom_site_fract_x
_atom_site_fract_y
_atom_site_fract_z
_atom_site_occupancy
_atom_site_U_iso_or_equiv
Mn4 Mn 0.09 0.09 0.281 1 0.0
D1 D 0 0 0.539 0.166 0.0
Mn1 Mn 0 0 0 1 0.0
Mn3 Mn 0.356 0.356 0.035 1 0.0
Mn2 Mn 0.318 0.318 0.318 1 0.0
H1 H 0 0 0.539 0.014 0.0
